data_4516303
loop_
_publ_author_name
'Smith, Mark G.'
'Forbes, Roy P.'
'Lemmerer, Andreas'

_publ_section_title
;
 Covalent-Assisted Supramolecular Synthesis: Masking of Amides in
 Co-Crystal Synthesis using Benzophenone Derivatives
;
_journal_issue 8
_journal_name_full 'Crystal Growth &amp; Design'
_journal_page_first 3813
_journal_paper_doi 10.1021/acs.cgd.5b00462
_journal_volume 15
_journal_year 2015
_chemical_formula_moiety 'C19 H16 N4 O, C7 H6 O3'
_chemical_formula_sum 'C26 H22 N4 O4'
_chemical_formula_weight 454.48
_chemical_name_systematic
;
 (E)-N'-((4-aminophenyl)(phenyl)methylene)isonicotinohydrazide)_(salicylic acid)
;
_space_group_IT_number 2
_space_group_name_Hall '-P 1'
_space_group_name_H-M_alt 'P -1'
_symmetry_cell_setting triclinic
_symmetry_space_group_name_Hall '-P 1'
_symmetry_space_group_name_H-M 'P -1'
_atom_sites_solution_hydrogens geom
_atom_sites_solution_primary direct
_atom_sites_solution_secondary difmap
_audit_conform_dict_location ftp://ftp.iucr.org/pub/cif_core.dic
_audit_conform_dict_name cif_core.dic
_audit_conform_dict_version 2.3
_audit_creation_date 2015-03-29T11:03:08-00:00
_audit_creation_method 'WinGX routine CIF_UPDATE'
_cell_angle_alpha 94.4050(10)
_cell_angle_beta 110.971(2)
_cell_angle_gamma 113.076(2)
_cell_formula_units_Z 2
_cell_length_a 9.2815(3)
_cell_length_b 11.7198(3)
_cell_length_c 12.2187(3)
_cell_measurement_reflns_used 4224
_cell_measurement_temperature 173(2)
_cell_measurement_theta_max 27.4
_cell_measurement_theta_min 2.32
_cell_volume 1104.72(6)
_computing_cell_refinement 'SAINT-Plus (Bruker, 2004)'
_computing_data_collection 'APEX2 (Bruker, 2005)'
_computing_data_reduction 'SAINT-Plus and XPREP (Bruker 2004)'
_computing_molecular_graphics
;
Ortep-3 for Windows (Farrugia, 1997) and DIAMOND (Brandenburg, 1999)
;
_computing_publication_material
;
WinGX publication routines (Farrugia, 1999) and PLATON (Spek, 2009)
;
_computing_structure_refinement 'SHELXL-97 (Sheldrick, 2008)'
_computing_structure_solution 'SHELXS-97 (Sheldrick, 2008)'
_diffrn_ambient_temperature 173(2)
_diffrn_measured_fraction_theta_full 0.999
_diffrn_measured_fraction_theta_max 0.999
_diffrn_measurement_device_type 'Bruker APEX-II CCD'
_diffrn_measurement_method '\f and \w scans'
_diffrn_radiation_monochromator graphite
_diffrn_radiation_type MoK\a
_diffrn_radiation_wavelength 0.71073
_diffrn_reflns_av_R_equivalents 0.0397
_diffrn_reflns_av_unetI/netI 0.039
_diffrn_reflns_limit_h_max 12
_diffrn_reflns_limit_h_min -12
_diffrn_reflns_limit_k_max 15
_diffrn_reflns_limit_k_min -15
_diffrn_reflns_limit_l_max 16
_diffrn_reflns_limit_l_min -13
_diffrn_reflns_number 18697
_diffrn_reflns_theta_full 28
_diffrn_reflns_theta_max 28
_diffrn_reflns_theta_min 1.84
_diffrn_standards_number 0
_exptl_absorpt_coefficient_mu 0.091
_exptl_absorpt_correction_T_max 0.99
_exptl_absorpt_correction_T_min 0.9626
_exptl_absorpt_correction_type multi-scan
_exptl_absorpt_process_details 'SADABS (Sheldrick, 1996)'
_exptl_crystal_colour yellow
_exptl_crystal_density_diffrn 1.366
_exptl_crystal_density_method 'not measured'
_exptl_crystal_description Block
_exptl_crystal_F_000 476
_exptl_crystal_size_max 0.48
_exptl_crystal_size_mid 0.24
_exptl_crystal_size_min 0.12
_refine_diff_density_max 0.522
_refine_diff_density_min -0.238
_refine_diff_density_rms 0.051
_refine_ls_extinction_method none
_refine_ls_goodness_of_fit_ref 1.009
_refine_ls_hydrogen_treatment mixed
_refine_ls_matrix_type full
_refine_ls_number_parameters 321
_refine_ls_number_reflns 5336
_refine_ls_number_restraints 0
_refine_ls_restrained_S_all 1.009
_refine_ls_R_factor_all 0.0719
_refine_ls_R_factor_gt 0.0483
_refine_ls_shift/su_max 0.004
_refine_ls_shift/su_mean 0
_refine_ls_structure_factor_coef Fsqd
_refine_ls_weighting_details 'calc w=1/[\s^2^(Fo^2^)+(0.0677P)^2^+0.3726P] where P=(Fo^2^+2Fc^2^)/3'
_refine_ls_weighting_scheme calc
_refine_ls_wR_factor_gt 0.1252
_refine_ls_wR_factor_ref 0.1403
_reflns_number_gt 3894
_reflns_number_total 5336
_reflns_threshold_expression >2sigma(I)
_cod_data_source_file cg5b00462_si_001.cif
_cod_data_source_block 6a
_cod_depositor_comments
;
The following automatic conversions were performed:

data item '_symmetry_cell_setting' value 'Triclinic' was changed to
'triclinic' in accordance with the
/home/saulius/struct/COD-crude-data/automatic-downloads/DataCite-retrospective/ACS/depositions/lib/dictionaries/cif_core.dic
dictionary named 'cif_core.dic' version 2.4.2 last updated on
2011-04-26.

Automatic conversion script
Id: cif_fix_values 6909 2019-04-08 15:41:33Z antanas 
;
_cod_original_cell_volume 1104.72(5)
_cod_original_sg_symbol_H-M P-1
_cod_database_code 4516303

loop_
_symmetry_equiv_pos_as_xyz
'x, y, z'
'-x, -y, -z'

loop_
_atom_site_label
_atom_site_type_symbol
_atom_site_fract_x
_atom_site_fract_y
_atom_site_fract_z
_atom_site_U_iso_or_equiv
_atom_site_adp_type
_atom_site_occupancy
_atom_site_symmetry_multiplicity
_atom_site_calc_flag
_atom_site_refinement_flags
C1 C 1.0275(2) -0.04929(14) 0.28586(14) 0.0250(3) Uani 1 1 d .
C2 C 1.0756(2) 0.01694(16) 0.20538(16) 0.0313(4) Uani 1 1 d .
H2A H 1.0364 0.0785 0.1809 0.038 Uiso 1 1 calc R
C3 C 1.1815(2) -0.00795(17) 0.16134(17) 0.0349(4) Uani 1 1 d .
H3 H 1.2141 0.0382 0.1067 0.042 Uiso 1 1 calc R
C4 C 1.1921(2) -0.15734(16) 0.26838(16) 0.0305(4) Uani 1 1 d .
H4C H 1.2326 -0.2187 0.291 0.037 Uiso 1 1 calc R
C5 C 1.0864(2) -0.13884(15) 0.31668(15) 0.0285(4) Uani 1 1 d .
H5A H 1.0547 -0.1872 0.3704 0.034 Uiso 1 1 calc R
C6 C 0.9089(2) -0.03312(15) 0.33744(14) 0.0253(3) Uani 1 1 d .
C7 C 0.7643(2) 0.20136(15) 0.34558(14) 0.0244(3) Uani 1 1 d .
C8 C 0.8667(2) 0.29407(15) 0.29238(14) 0.0247(3) Uani 1 1 d .
C9 C 0.8281(2) 0.26214(17) 0.16996(15) 0.0313(4) Uani 1 1 d .
H9 H 0.7348 0.1821 0.1193 0.038 Uiso 1 1 calc R
C10 C 0.9258(2) 0.34720(18) 0.12157(17) 0.0378(4) Uani 1 1 d .
H10 H 0.8989 0.3251 0.0378 0.045 Uiso 1 1 calc R
C11 C 1.0619(2) 0.46392(18) 0.19457(18) 0.0374(4) Uani 1 1 d .
H11 H 1.1281 0.5218 0.161 0.045 Uiso 1 1 calc R
C12 C 1.1013(2) 0.49606(17) 0.31648(18) 0.0355(4) Uani 1 1 d .
H12 H 1.1951 0.5759 0.3669 0.043 Uiso 1 1 calc R
C13 C 1.0036(2) 0.41161(16) 0.36520(16) 0.0308(4) Uani 1 1 d .
H13 H 1.0306 0.4343 0.4489 0.037 Uiso 1 1 calc R
C14 C 0.6425(2) 0.22817(15) 0.38104(14) 0.0240(3) Uani 1 1 d .
C15 C 0.5627(2) 0.15313(15) 0.44575(14) 0.0245(3) Uani 1 1 d .
H15 H 0.5891 0.0853 0.4676 0.029 Uiso 1 1 calc R
C16 C 0.4468(2) 0.17534(15) 0.47843(14) 0.0249(3) Uani 1 1 d .
H16 H 0.3962 0.1241 0.5237 0.03 Uiso 1 1 calc R
C17 C 0.4031(2) 0.27314(15) 0.44518(15) 0.0252(3) Uani 1 1 d .
C18 C 0.4816(2) 0.34850(15) 0.38063(15) 0.0283(4) Uani 1 1 d .
H18 H 0.4537 0.4155 0.3577 0.034 Uiso 1 1 calc R
C19 C 0.5999(2) 0.32651(15) 0.34967(15) 0.0276(3) Uani 1 1 d .
H19 H 0.6529 0.3792 0.3063 0.033 Uiso 1 1 calc R
C20 C 1.5768(2) -0.28109(15) 0.11033(15) 0.0277(3) Uani 1 1 d .
C21 C 1.6247(2) -0.37176(16) 0.15982(15) 0.0306(4) Uani 1 1 d .
C22 C 1.7194(2) -0.41667(18) 0.11902(17) 0.0372(4) Uani 1 1 d .
H22 H 1.7542 -0.4765 0.1538 0.045 Uiso 1 1 calc R
C23 C 1.7622(2) -0.37405(18) 0.02810(18) 0.0397(4) Uani 1 1 d .
H23 H 1.8262 -0.4054 0.0001 0.048 Uiso 1 1 calc R
C24 C 1.7139(3) -0.28621(18) -0.02348(18) 0.0403(4) Uani 1 1 d .
H24 H 1.7428 -0.2588 -0.0872 0.048 Uiso 1 1 calc R
C25 C 1.6233(2) -0.23860(17) 0.01838(16) 0.0342(4) Uani 1 1 d .
H25 H 1.5924 -0.1767 -0.0154 0.041 Uiso 1 1 calc R
C26 C 1.4751(2) -0.23563(15) 0.15463(15) 0.0281(4) Uani 1 1 d .
N1 N 0.89169(18) 0.07549(13) 0.32751(13) 0.0276(3) Uani 1 1 d .
H1 H 0.9542 0.1324 0.2994 0.033 Uiso 1 1 calc R
N2 N 1.23977(19) -0.09344(13) 0.19185(13) 0.0302(3) Uani 1 1 d .
N3 N 0.77615(17) 0.09701(13) 0.36155(12) 0.0262(3) Uani 1 1 d .
N4 N 0.2776(2) 0.28984(15) 0.46978(16) 0.0353(4) Uani 1 1 d .
H4A H 0.259(3) 0.257(2) 0.5277(19) 0.041(6) Uiso 1 1 d .
H4B H 0.274(3) 0.370(2) 0.4724(18) 0.044(6) Uiso 1 1 d .
O1 O 0.83306(16) -0.11444(11) 0.37980(11) 0.0333(3) Uani 1 1 d .
O2 O 1.45273(17) -0.13979(12) 0.11592(11) 0.0338(3) Uani 1 1 d .
H2 H 1.375(3) -0.126(2) 0.144(2) 0.051 Uiso 1 1 d .
O3 O 1.41373(17) -0.28583(12) 0.22269(12) 0.0378(3) Uani 1 1 d .
O4 O 1.5845(2) -0.41684(13) 0.24836(13) 0.0443(3) Uani 1 1 d .
H4 H 1.505(3) -0.373(2) 0.258(2) 0.066 Uiso 1 1 d .

loop_
_atom_site_aniso_label
_atom_site_aniso_U_11
_atom_site_aniso_U_22
_atom_site_aniso_U_33
_atom_site_aniso_U_23
_atom_site_aniso_U_13
_atom_site_aniso_U_12
C1 0.0234(8) 0.0237(7) 0.0264(8) 0.0035(6) 0.0109(7) 0.0095(6)
C2 0.0380(10) 0.0320(8) 0.0394(9) 0.0161(7) 0.0247(8) 0.0216(8)
C3 0.0431(11) 0.0371(9) 0.0418(10) 0.0183(8) 0.0293(9) 0.0227(8)
C4 0.0334(9) 0.0296(8) 0.0346(9) 0.0094(7) 0.0163(8) 0.0179(7)
C5 0.0322(9) 0.0284(8) 0.0302(8) 0.0112(7) 0.0170(7) 0.0147(7)
C6 0.0251(8) 0.0247(7) 0.0262(8) 0.0055(6) 0.0126(7) 0.0100(7)
C7 0.0241(8) 0.0265(8) 0.0252(8) 0.0075(6) 0.0138(7) 0.0107(6)
C8 0.0252(8) 0.0283(8) 0.0304(8) 0.0119(6) 0.0172(7) 0.0159(7)
C9 0.0287(9) 0.0343(9) 0.0300(9) 0.0083(7) 0.0155(7) 0.0104(7)
C10 0.0394(10) 0.0472(11) 0.0336(9) 0.0162(8) 0.0237(8) 0.0173(9)
C11 0.0367(10) 0.0379(9) 0.0500(11) 0.0220(8) 0.0299(9) 0.0162(8)
C12 0.0335(10) 0.0276(8) 0.0461(11) 0.0099(7) 0.0201(8) 0.0115(8)
C13 0.0353(9) 0.0294(8) 0.0330(9) 0.0075(7) 0.0184(8) 0.0160(7)
C14 0.0247(8) 0.0260(7) 0.0257(8) 0.0083(6) 0.0138(7) 0.0125(6)
C15 0.0275(8) 0.0238(7) 0.0279(8) 0.0105(6) 0.0148(7) 0.0134(6)
C16 0.0250(8) 0.0247(7) 0.0278(8) 0.0100(6) 0.0151(7) 0.0096(6)
C17 0.0217(8) 0.0260(8) 0.0293(8) 0.0061(6) 0.0129(7) 0.0103(6)
C18 0.0301(9) 0.0280(8) 0.0372(9) 0.0157(7) 0.0189(7) 0.0176(7)
C19 0.0317(9) 0.0287(8) 0.0324(9) 0.0155(7) 0.0208(7) 0.0150(7)
C20 0.0244(8) 0.0295(8) 0.0273(8) 0.0040(6) 0.0140(7) 0.0084(7)
C21 0.0300(9) 0.0304(8) 0.0290(8) 0.0056(7) 0.0146(7) 0.0098(7)
C22 0.0348(10) 0.0351(9) 0.0437(10) 0.0068(8) 0.0166(9) 0.0181(8)
C23 0.0354(10) 0.0400(10) 0.0489(11) 0.0036(8) 0.0245(9) 0.0172(9)
C24 0.0435(11) 0.0440(10) 0.0414(10) 0.0102(8) 0.0307(9) 0.0158(9)
C25 0.0353(10) 0.0344(9) 0.0369(10) 0.0116(7) 0.0209(8) 0.0140(8)
C26 0.0250(8) 0.0284(8) 0.0284(8) 0.0046(7) 0.0123(7) 0.0094(7)
N1 0.0306(7) 0.0266(7) 0.0384(8) 0.0134(6) 0.0249(6) 0.0148(6)
N2 0.0315(8) 0.0307(7) 0.0347(8) 0.0084(6) 0.0180(6) 0.0164(6)
N3 0.0265(7) 0.0286(7) 0.0319(7) 0.0090(6) 0.0187(6) 0.0143(6)
N4 0.0371(9) 0.0351(8) 0.0527(10) 0.0198(7) 0.0318(8) 0.0213(7)
O1 0.0394(7) 0.0296(6) 0.0431(7) 0.0156(5) 0.0288(6) 0.0156(5)
O2 0.0377(7) 0.0363(7) 0.0370(7) 0.0115(5) 0.0220(6) 0.0199(6)
O3 0.0414(7) 0.0421(7) 0.0459(8) 0.0179(6) 0.0316(6) 0.0209(6)
O4 0.0597(9) 0.0441(8) 0.0486(8) 0.0240(6) 0.0342(7) 0.0294(7)

loop_
_atom_type_symbol
_atom_type_description
_atom_type_scat_dispersion_real
_atom_type_scat_dispersion_imag
_atom_type_scat_source
C C 0.0033 0.0016 'International Tables Vol C Tables 4.2.6.8 and 6.1.1.4'
H H 0 0 'International Tables Vol C Tables 4.2.6.8 and 6.1.1.4'
N N 0.0061 0.0033 'International Tables Vol C Tables 4.2.6.8 and 6.1.1.4'
O O 0.0106 0.006 'International Tables Vol C Tables 4.2.6.8 and 6.1.1.4'

loop_
_geom_angle_atom_site_label_1
_geom_angle_atom_site_label_2
_geom_angle_atom_site_label_3
_geom_angle
C5 C1 C2 117.79(15)
C5 C1 C6 118.19(14)
C2 C1 C6 123.97(14)
C3 C2 C1 119.08(15)
C3 C2 H2A 120.5
C1 C2 H2A 120.5
N2 C3 C2 123.24(16)
N2 C3 H3 118.4
C2 C3 H3 118.4
N2 C4 C5 123.30(15)
N2 C4 H4C 118.3
C5 C4 H4C 118.3
C1 C5 C4 119.21(15)
C1 C5 H5A 120.4
C4 C5 H5A 120.4
O1 C6 N1 124.50(15)
O1 C6 C1 121.52(14)
N1 C6 C1 113.93(13)
N3 C7 C14 117.54(14)
N3 C7 C8 123.17(13)
C14 C7 C8 119.29(13)
C9 C8 C13 119.22(15)
C9 C8 C7 120.23(15)
C13 C8 C7 120.54(14)
C8 C9 C10 120.03(16)
C8 C9 H9 120
C10 C9 H9 120
C11 C10 C9 120.43(17)
C11 C10 H10 119.8
C9 C10 H10 119.8
C12 C11 C10 119.81(16)
C12 C11 H11 120.1
C10 C11 H11 120.1
C11 C12 C13 119.99(17)
C11 C12 H12 120
C13 C12 H12 120
C12 C13 C8 120.52(16)
C12 C13 H13 119.7
C8 C13 H13 119.7
C19 C14 C15 117.75(14)
C19 C14 C7 121.65(14)
C15 C14 C7 120.58(14)
C16 C15 C14 121.59(14)
C16 C15 H15 119.2
C14 C15 H15 119.2
C15 C16 C17 120.25(14)
C15 C16 H16 119.9
C17 C16 H16 119.9
N4 C17 C18 120.63(14)
N4 C17 C16 120.55(14)
C18 C17 C16 118.72(14)
C19 C18 C17 120.57(14)
C19 C18 H18 119.7
C17 C18 H18 119.7
C18 C19 C14 121.12(14)
C18 C19 H19 119.4
C14 C19 H19 119.4
C25 C20 C21 119.03(15)
C25 C20 C26 121.91(15)
C21 C20 C26 119.05(14)
O4 C21 C22 117.60(16)
O4 C21 C20 122.28(15)
C22 C21 C20 120.11(16)
C23 C22 C21 119.65(17)
C23 C22 H22 120.2
C21 C22 H22 120.2
C22 C23 C24 121.23(16)
C22 C23 H23 119.4
C24 C23 H23 119.4
C25 C24 C23 119.60(17)
C25 C24 H24 120.2
C23 C24 H24 120.2
C24 C25 C20 120.35(17)
C24 C25 H25 119.8
C20 C25 H25 119.8
O3 C26 O2 122.21(15)
O3 C26 C20 121.77(15)
O2 C26 C20 116.01(14)
C6 N1 N3 119.95(13)
C6 N1 H1 120
N3 N1 H1 120
C3 N2 C4 117.37(14)
C7 N3 N1 115.80(13)
C17 N4 H4A 113.6(14)
C17 N4 H4B 120.0(13)
H4A N4 H4B 112.8(19)
C26 O2 H2 107.5(13)
C21 O4 H4 102.4(13)

loop_
_geom_bond_atom_site_label_1
_geom_bond_atom_site_label_2
_geom_bond_distance
C1 C5 1.380(2)
C1 C2 1.389(2)
C1 C6 1.513(2)
C2 C3 1.385(2)
C2 H2A 0.95
C3 N2 1.332(2)
C3 H3 0.95
C4 N2 1.332(2)
C4 C5 1.386(2)
C4 H4C 0.95
C5 H5A 0.95
C6 O1 1.2174(19)
C6 N1 1.352(2)
C7 N3 1.293(2)
C7 C14 1.474(2)
C7 C8 1.499(2)
C8 C9 1.390(2)
C8 C13 1.391(2)
C9 C10 1.390(2)
C9 H9 0.95
C10 C11 1.384(3)
C10 H10 0.95
C11 C12 1.382(3)
C11 H11 0.95
C12 C13 1.389(2)
C12 H12 0.95
C13 H13 0.95
C14 C19 1.396(2)
C14 C15 1.401(2)
C15 C16 1.377(2)
C15 H15 0.95
C16 C17 1.400(2)
C16 H16 0.95
C17 N4 1.380(2)
C17 C18 1.395(2)
C18 C19 1.385(2)
C18 H18 0.95
C19 H19 0.95
C20 C25 1.400(2)
C20 C21 1.403(2)
C20 C26 1.478(2)
C21 O4 1.346(2)
C21 C22 1.391(2)
C22 C23 1.374(3)
C22 H22 0.95
C23 C24 1.385(3)
C23 H23 0.95
C24 C25 1.383(2)
C24 H24 0.95
C25 H25 0.95
C26 O3 1.230(2)
C26 O2 1.312(2)
N1 N3 1.3790(18)
N1 H1 0.88
N4 H4A 0.87(2)
N4 H4B 0.95(2)
O2 H2 0.96(2)
O4 H4 1.08(3)

loop_
_geom_hbond_atom_site_label_D
_geom_hbond_atom_site_label_H
_geom_hbond_atom_site_label_A
_geom_hbond_distance_DH
_geom_hbond_distance_HA
_geom_hbond_distance_DA
_geom_hbond_angle_DHA
_geom_hbond_site_symmetry_A
N4 H4A O1 0.87(2) 2.16(2) 2.989(2) 159.9(19) 2_656
O2 H2 N2 0.96(2) 1.71(2) 2.6720(18) 177(2) .
O4 H4 O3 1.08(3) 1.56(3) 2.5681(18) 153(2) .

loop_
_geom_torsion_atom_site_label_1
_geom_torsion_atom_site_label_2
_geom_torsion_atom_site_label_3
_geom_torsion_atom_site_label_4
_geom_torsion
C5 C1 C2 C3 -1.0(3)
C6 C1 C2 C3 -178.29(16)
C1 C2 C3 N2 0.3(3)
C2 C1 C5 C4 1.1(2)
C6 C1 C5 C4 178.58(15)
N2 C4 C5 C1 -0.6(3)
C5 C1 C6 O1 -17.6(2)
C2 C1 C6 O1 159.74(16)
C5 C1 C6 N1 164.71(15)
C2 C1 C6 N1 -18.0(2)
N3 C7 C8 C9 71.4(2)
C14 C7 C8 C9 -108.07(17)
N3 C7 C8 C13 -107.14(19)
C14 C7 C8 C13 73.4(2)
C13 C8 C9 C10 0.0(2)
C7 C8 C9 C10 -178.57(16)
C8 C9 C10 C11 0.1(3)
C9 C10 C11 C12 0.1(3)
C10 C11 C12 C13 -0.4(3)
C11 C12 C13 C8 0.4(3)
C9 C8 C13 C12 -0.2(2)
C7 C8 C13 C12 178.31(15)
N3 C7 C14 C19 -169.47(15)
C8 C7 C14 C19 10.0(2)
N3 C7 C14 C15 9.2(2)
C8 C7 C14 C15 -171.31(14)
C19 C14 C15 C16 -0.4(2)
C7 C14 C15 C16 -179.13(15)
C14 C15 C16 C17 1.3(2)
C15 C16 C17 N4 175.18(16)
C15 C16 C17 C18 -1.2(2)
N4 C17 C18 C19 -176.08(16)
C16 C17 C18 C19 0.3(2)
C17 C18 C19 C14 0.6(3)
C15 C14 C19 C18 -0.5(2)
C7 C14 C19 C18 178.20(15)
C25 C20 C21 O4 179.97(16)
C26 C20 C21 O4 -1.5(2)
C25 C20 C21 C22 1.1(3)
C26 C20 C21 C22 179.55(15)
O4 C21 C22 C23 179.51(17)
C20 C21 C22 C23 -1.5(3)
C21 C22 C23 C24 0.4(3)
C22 C23 C24 C25 1.1(3)
C23 C24 C25 C20 -1.5(3)
C21 C20 C25 C24 0.5(3)
C26 C20 C25 C24 -177.97(16)
C25 C20 C26 O3 169.61(16)
C21 C20 C26 O3 -8.8(2)
C25 C20 C26 O2 -9.7(2)
C21 C20 C26 O2 171.89(15)
O1 C6 N1 N3 -3.1(3)
C1 C6 N1 N3 174.55(13)
C2 C3 N2 C4 0.2(3)
C5 C4 N2 C3 0.0(3)
C14 C7 N3 N1 -179.87(13)
C8 C7 N3 N1 0.6(2)
C6 N1 N3 C7 -177.97(14)
